data_1521241
loop_
_publ_author_name
'Jimenez, E.'
'Isasi, J.'
'Saez-Puche, R.'

_publ_section_title
;
 Synthesis, structural characterization and magnetic properties of R Cr O4
 oxides, R = Nd, Sm, Eu and Lu
;
_journal_name_full 'Journal of Alloys Compd.'
_journal_page_first 53
_journal_page_last 59
_journal_volume 312
_journal_year 2000
_chemical_formula_sum 'Cr O4 Sm'
_chemical_name_systematic 'Sm (Cr O4)'
_space_group_IT_number 141
_symmetry_space_group_name_Hall '-I 4bd 2'
_symmetry_space_group_name_H-M 'I 41/a m d :2'
_cell_angle_alpha 90
_cell_angle_beta 90
_cell_angle_gamma 90
_cell_formula_units_Z 4
_cell_length_a 7.244
_cell_length_b 7.244
_cell_length_c 6.347
_cell_volume 333.062
_citation_journal_id_ASTM JALCEU
_cod_data_source_file Jimenez_JALCEU_2000_1446.cif
_cod_data_source_block Cr1O4Sm1
_cod_original_cell_volume 333.0622
_cod_original_formula_sum 'Cr1 O4 Sm1'
_cod_database_code 1521241

loop_
_symmetry_equiv_pos_as_xyz
x,y,z
-y+1/4,x+3/4,z+1/4
-x+1/2,-y,z+1/2
y+1/4,-x+1/4,z+3/4
x,-y,-z
y+1/4,x+3/4,-z+1/4
-x+1/2,y,-z+1/2
-y+1/4,-x+1/4,-z+3/4
-x,-y,-z
y-1/4,-x-3/4,-z-1/4
x-1/2,y,-z-1/2
-y-1/4,x-1/4,-z-3/4
-x,y,z
-y-1/4,-x-3/4,z-1/4
x-1/2,-y,z-1/2
y-1/4,x-1/4,z-3/4
x+1/2,y+1/2,z+1/2
-y+3/4,x+5/4,z+3/4
-x+1,-y+1/2,z+1
y+3/4,-x+3/4,z+5/4
x+1/2,-y+1/2,-z+1/2
y+3/4,x+5/4,-z+3/4
-x+1,y+1/2,-z+1
-y+3/4,-x+3/4,-z+5/4
-x+1/2,-y+1/2,-z+1/2
y+1/4,-x-1/4,-z+1/4
x,y+1/2,-z
-y+1/4,x+1/4,-z-1/4
-x+1/2,y+1/2,z+1/2
-y+1/4,-x-1/4,z+1/4
x,-y+1/2,z
y+1/4,x+1/4,z-1/4

loop_
_atom_site_label
_atom_site_type_symbol
_atom_site_fract_x
_atom_site_fract_y
_atom_site_fract_z
_atom_site_occupancy
_atom_site_U_iso_or_equiv
Cr1 Cr+5 0 0.25 0.375 1 0.0
Sm1 Sm+3 0 0.75 0.125 1 0.0
O1 O-2 0 0.429 0.208 1 0.0
